data_1502473
loop_
_publ_author_name
'Cheng, Jiajia'
'Jiang, Xuefeng'
'Ma, Shengming'

_publ_section_title
;
 Palladium-catalyzed approach to stereodefined ten-membered cycles from
 1,5-bisallenes.
;
_journal_issue 19
_journal_name_full 'Organic letters'
_journal_page_first 5200
_journal_page_last 5203
_journal_paper_doi 10.1021/ol202074e
_journal_volume 13
_journal_year 2011
_chemical_formula_sum 'C34 H34 N2 O2 S'
_chemical_formula_weight 534.69
_chemical_name_systematic
; 
 ? 
;
_space_group_IT_number 61
_symmetry_cell_setting orthorhombic
_symmetry_space_group_name_Hall '-P 2ac 2ab'
_symmetry_space_group_name_H-M 'P b c a'
_atom_sites_solution_hydrogens geom
_atom_sites_solution_primary direct
_atom_sites_solution_secondary difmap
_audit_creation_method SHELXL-97
_cell_angle_alpha 90.00
_cell_angle_beta 90.00
_cell_angle_gamma 90.00
_cell_formula_units_Z 8
_cell_length_a 13.1485(16)
_cell_length_b 16.858(2)
_cell_length_c 25.981(3)
_cell_measurement_reflns_used 1644
_cell_measurement_temperature 293(2)
_cell_measurement_theta_max 35.835
_cell_measurement_theta_min 4.833
_cell_volume 5758.9(12)
_computing_cell_refinement 'Bruker SMART'
_computing_data_collection 'Bruker SMART'
_computing_data_reduction 'Bruker SHELXTL'
_computing_molecular_graphics 'Bruker SHELXTL'
_computing_publication_material 'Bruker SHELXTL'
_computing_structure_refinement 'SHELXL-97 (Sheldrick, 1997)'
_computing_structure_solution 'SHELXS-97 (Sheldrick, 1990)'
_diffrn_ambient_temperature 293(2)
_diffrn_measured_fraction_theta_full 1.000
_diffrn_measured_fraction_theta_max 1.000
_diffrn_measurement_device_type 'CCD area detector'
_diffrn_measurement_method 'phi and omega scans'
_diffrn_radiation_monochromator graphite
_diffrn_radiation_source 'fine-focus sealed tube'
_diffrn_radiation_type MoK\a
_diffrn_radiation_wavelength 0.71073
_diffrn_reflns_av_R_equivalents 0.1070
_diffrn_reflns_av_sigmaI/netI 0.0906
_diffrn_reflns_limit_h_max 15
_diffrn_reflns_limit_h_min -15
_diffrn_reflns_limit_k_max 19
_diffrn_reflns_limit_k_min -20
_diffrn_reflns_limit_l_max 31
_diffrn_reflns_limit_l_min -16
_diffrn_reflns_number 28914
_diffrn_reflns_theta_full 25.49
_diffrn_reflns_theta_max 25.49
_diffrn_reflns_theta_min 2.11
_exptl_absorpt_coefficient_mu 0.146
_exptl_absorpt_correction_T_max 1.00000
_exptl_absorpt_correction_T_min 0.79914
_exptl_absorpt_correction_type empirical
_exptl_absorpt_process_details sadabs
_exptl_crystal_colour colorless
_exptl_crystal_density_diffrn 1.233
_exptl_crystal_density_method 'not measured'
_exptl_crystal_description prismatic
_exptl_crystal_F_000 2272
_exptl_crystal_size_max 0.516
_exptl_crystal_size_mid 0.382
_exptl_crystal_size_min 0.126
_refine_diff_density_max 0.633
_refine_diff_density_min -0.366
_refine_diff_density_rms 0.058
_refine_ls_extinction_coef 0.0081(7)
_refine_ls_extinction_expression Fc^*^=kFc[1+0.001xFc^2^\l^3^/sin(2\q)]^-1/4^
_refine_ls_extinction_method SHELXL
_refine_ls_goodness_of_fit_ref 0.853
_refine_ls_hydrogen_treatment constr
_refine_ls_matrix_type full
_refine_ls_number_parameters 354
_refine_ls_number_reflns 5349
_refine_ls_number_restraints 5
_refine_ls_restrained_S_all 0.855
_refine_ls_R_factor_all 0.1590
_refine_ls_R_factor_gt 0.0697
_refine_ls_shift/su_max 0.000
_refine_ls_shift/su_mean 0.000
_refine_ls_structure_factor_coef Fsqd
_refine_ls_weighting_details 'calc w=1/[\s^2^(Fo^2^)+(0.0848P)^2^+0.0000P] where P=(Fo^2^+2Fc^2^)/3'
_refine_ls_weighting_scheme calc
_refine_ls_wR_factor_gt 0.1677
_refine_ls_wR_factor_ref 0.1999
_reflns_number_gt 2161
_reflns_number_total 5349
_reflns_threshold_expression >2sigma(I)
_cod_data_source_file ol202074e_si_001.cif
_cod_data_source_block cd25306
_cod_depositor_comments
;
The following automatic conversions were performed:

'_symmetry_cell_setting' value 'Orthorhombic' changed to
'orthorhombic' according to
/home/saulius/struct/CIF-dictionaries/cif_core.dic dictionary named
'cif_core.dic' version 2.4.1 from 2010-06-29.

Automatic conversion script
Id: cif_fix_values 1715 2011-07-08 13:25:40Z adriana 
;
_cod_original_cell_volume 5758.7(12)
_cod_original_sg_symbol_H-M Pbca
_cod_database_code 1502473

loop_
_symmetry_equiv_pos_as_xyz
'x, y, z'
'-x+1/2, -y, z+1/2'
'-x, y+1/2, -z+1/2'
'x+1/2, -y+1/2, -z'
'-x, -y, -z'
'x-1/2, y, -z-1/2'
'x, -y-1/2, z-1/2'
'-x-1/2, y-1/2, z'

loop_
_atom_site_label
_atom_site_type_symbol
_atom_site_fract_x
_atom_site_fract_y
_atom_site_fract_z
_atom_site_U_iso_or_equiv
_atom_site_adp_type
_atom_site_occupancy
_atom_site_symmetry_multiplicity
_atom_site_calc_flag
_atom_site_refinement_flags
S1 S 0.56766(10) 0.25563(8) 0.47027(5) 0.0823(5) Uani 1 1 d .
O1 O 0.4772(2) 0.2797(2) 0.44375(14) 0.1083(11) Uani 1 1 d .
O2 O 0.5641(2) 0.19402(18) 0.50798(13) 0.1055(12) Uani 1 1 d .
N1 N 0.6493(2) 0.22589(18) 0.42642(12) 0.0655(9) Uani 1 1 d .
N2 N 0.9566(2) 0.25635(17) 0.33415(11) 0.0580(8) Uani 1 1 d U
C1 C 0.6536(3) 0.2697(2) 0.37685(16) 0.0708(12) Uani 1 1 d .
H1A H 0.6741 0.2334 0.3498 0.085 Uiso 1 1 calc R
H1B H 0.5861 0.2890 0.3685 0.085 Uiso 1 1 calc R
C2 C 0.7250(3) 0.3375(2) 0.37799(15) 0.0631(11) Uani 1 1 d .
H2 H 0.7044 0.3808 0.3976 0.076 Uiso 1 1 calc R
C3 C 0.8148(3) 0.3451(2) 0.35478(14) 0.0562(10) Uani 1 1 d .
C4 C 0.8580(3) 0.2857(2) 0.31773(14) 0.0573(10) Uani 1 1 d .
H4A H 0.8113 0.2414 0.3146 0.069 Uiso 1 1 calc R
H4B H 0.8646 0.3101 0.2841 0.069 Uiso 1 1 calc R
C5 C 0.9513(3) 0.2115(2) 0.38291(15) 0.0610(11) Uani 1 1 d .
H5A H 0.9304 0.2476 0.4100 0.073 Uiso 1 1 calc R
H5B H 1.0192 0.1931 0.3913 0.073 Uiso 1 1 calc R
C6 C 0.8804(3) 0.1410(2) 0.38322(14) 0.0576(10) Uani 1 1 d .
C7 C 0.7931(3) 0.1378(2) 0.40912(15) 0.0677(12) Uani 1 1 d .
H7 H 0.7546 0.0921 0.4044 0.081 Uiso 1 1 calc R
C8 C 0.7493(3) 0.1982(2) 0.44468(15) 0.0710(12) Uani 1 1 d .
H8A H 0.7421 0.1753 0.4788 0.085 Uiso 1 1 calc R
H8B H 0.7954 0.2430 0.4472 0.085 Uiso 1 1 calc R
C9 C 0.8766(3) 0.4176(2) 0.36476(16) 0.0586(11) Uani 1 1 d .
C10 C 0.8921(3) 0.4452(3) 0.41437(18) 0.0762(13) Uani 1 1 d .
H10 H 0.8665 0.4162 0.4419 0.091 Uiso 1 1 calc R
C11 C 0.9440(4) 0.5144(3) 0.4240(2) 0.0917(15) Uani 1 1 d .
H11 H 0.9534 0.5319 0.4576 0.110 Uiso 1 1 calc R
C12 C 0.9818(4) 0.5574(3) 0.3837(3) 0.1009(17) Uani 1 1 d .
H12 H 1.0171 0.6042 0.3897 0.121 Uiso 1 1 calc R
C13 C 0.9675(4) 0.5313(3) 0.3342(3) 0.0958(16) Uani 1 1 d .
H13 H 0.9927 0.5608 0.3068 0.115 Uiso 1 1 calc R
C14 C 0.9165(3) 0.4624(3) 0.32511(18) 0.0791(13) Uani 1 1 d .
H14 H 0.9084 0.4452 0.2914 0.095 Uiso 1 1 calc R
C15 C 0.9111(3) 0.0700(2) 0.35298(16) 0.0617(11) Uani 1 1 d .
C16 C 1.0053(4) 0.0360(3) 0.35901(19) 0.0921(15) Uani 1 1 d .
H16 H 1.0518 0.0589 0.3815 0.111 Uiso 1 1 calc R
C17 C 1.0320(6) -0.0316(4) 0.3322(3) 0.129(3) Uani 1 1 d .
H17 H 1.0965 -0.0532 0.3365 0.155 Uiso 1 1 calc R
C18 C 0.9655(7) -0.0666(4) 0.3000(3) 0.137(3) Uani 1 1 d .
H18 H 0.9826 -0.1134 0.2831 0.165 Uiso 1 1 calc R
C19 C 0.8703(6) -0.0315(3) 0.2923(2) 0.119(2) Uani 1 1 d .
H19 H 0.8246 -0.0534 0.2690 0.143 Uiso 1 1 calc R
C20 C 0.8452(4) 0.0349(3) 0.31900(18) 0.0826(14) Uani 1 1 d .
H20 H 0.7813 0.0573 0.3141 0.099 Uiso 1 1 calc R
C21 C 1.0173(3) 0.2212(3) 0.29217(16) 0.0768(12) Uani 1 1 d U
H21A H 1.0068 0.2517 0.2610 0.092 Uiso 1 1 calc R
H21B H 0.9939 0.1676 0.2858 0.092 Uiso 1 1 calc R
C22 C 1.1298(3) 0.2195(3) 0.30469(16) 0.0684(11) Uani 1 1 d U
C23 C 1.1752(5) 0.2793(3) 0.3305(2) 0.0924(15) Uani 1 1 d .
H23 H 1.1362 0.3220 0.3417 0.111 Uiso 1 1 calc R
C24 C 1.2759(5) 0.2785(3) 0.3405(2) 0.1024(17) Uani 1 1 d .
H24 H 1.3055 0.3198 0.3589 0.123 Uiso 1 1 calc R
C25 C 1.3336(4) 0.2175(4) 0.32366(19) 0.0860(14) Uani 1 1 d .
H25 H 1.4032 0.2179 0.3303 0.103 Uiso 1 1 calc R
C26 C 1.2933(4) 0.1566(3) 0.29773(18) 0.0834(14) Uani 1 1 d .
H26 H 1.3341 0.1154 0.2861 0.100 Uiso 1 1 calc R
C27 C 1.1898(3) 0.1562(3) 0.28860(17) 0.0812(13) Uani 1 1 d U
H27 H 1.1602 0.1134 0.2717 0.097 Uiso 1 1 calc R
C28 C 0.6204(3) 0.3398(2) 0.49944(16) 0.0674(12) Uani 1 1 d .
C29 C 0.5952(3) 0.4153(3) 0.48384(17) 0.0775(13) Uani 1 1 d .
H29 H 0.5456 0.4223 0.4587 0.093 Uiso 1 1 calc R
C30 C 0.6423(4) 0.4809(3) 0.50493(19) 0.0819(14) Uani 1 1 d .
H30 H 0.6242 0.5314 0.4939 0.098 Uiso 1 1 calc R
C31 C 0.7152(4) 0.4722(3) 0.54174(19) 0.0818(13) Uani 1 1 d .
C32 C 0.7395(4) 0.3969(3) 0.55771(18) 0.0893(15) Uani 1 1 d .
H32 H 0.7885 0.3906 0.5832 0.107 Uiso 1 1 calc R
C33 C 0.6942(4) 0.3306(3) 0.53739(18) 0.0833(14) Uani 1 1 d .
H33 H 0.7124 0.2803 0.5488 0.100 Uiso 1 1 calc R
C34 C 0.7679(4) 0.5446(3) 0.5650(2) 0.126(2) Uani 1 1 d .
H34A H 0.8327 0.5522 0.5487 0.189 Uiso 1 1 calc R
H34B H 0.7776 0.5364 0.6013 0.189 Uiso 1 1 calc R
H34C H 0.7264 0.5908 0.5597 0.189 Uiso 1 1 calc R

loop_
_atom_site_aniso_label
_atom_site_aniso_U_11
_atom_site_aniso_U_22
_atom_site_aniso_U_33
_atom_site_aniso_U_23
_atom_site_aniso_U_13
_atom_site_aniso_U_12
S1 0.0671(9) 0.0900(9) 0.0897(10) -0.0036(7) 0.0337(7) -0.0039(7)
O1 0.0447(19) 0.151(3) 0.129(3) -0.013(2) 0.0185(19) 0.0059(19)
O2 0.113(3) 0.094(2) 0.110(3) 0.008(2) 0.060(2) -0.013(2)
N1 0.058(2) 0.071(2) 0.067(2) -0.0004(18) 0.0189(17) 0.0018(18)
N2 0.0577(19) 0.068(2) 0.0480(19) 0.0074(16) 0.0008(13) 0.0144(16)
C1 0.048(3) 0.089(3) 0.075(3) 0.006(2) 0.006(2) 0.006(2)
C2 0.054(3) 0.067(3) 0.069(3) 0.009(2) 0.010(2) 0.006(2)
C3 0.052(3) 0.062(3) 0.055(2) 0.006(2) 0.0025(19) 0.009(2)
C4 0.056(3) 0.065(2) 0.051(2) 0.006(2) 0.0042(19) 0.011(2)
C5 0.050(3) 0.071(3) 0.061(3) 0.002(2) -0.0035(19) 0.012(2)
C6 0.059(3) 0.063(3) 0.051(2) 0.014(2) -0.0008(19) 0.011(2)
C7 0.067(3) 0.063(3) 0.073(3) 0.008(2) 0.013(2) 0.001(2)
C8 0.078(3) 0.077(3) 0.058(3) 0.012(2) 0.022(2) 0.009(2)
C9 0.046(2) 0.063(3) 0.066(3) 0.009(2) 0.015(2) 0.014(2)
C10 0.079(3) 0.074(3) 0.075(3) 0.001(3) 0.006(2) 0.003(3)
C11 0.091(4) 0.082(4) 0.102(4) -0.012(3) 0.003(3) -0.008(3)
C12 0.071(4) 0.080(4) 0.151(6) -0.003(4) 0.007(4) -0.010(3)
C13 0.082(4) 0.086(4) 0.120(5) 0.018(3) 0.018(3) -0.008(3)
C14 0.068(3) 0.087(3) 0.082(4) 0.007(3) 0.018(2) -0.005(3)
C15 0.073(3) 0.053(2) 0.059(3) 0.013(2) 0.017(2) 0.007(2)
C16 0.095(4) 0.088(3) 0.094(4) 0.016(3) 0.017(3) 0.037(3)
C17 0.144(7) 0.089(5) 0.154(7) 0.031(4) 0.075(5) 0.055(5)
C18 0.215(10) 0.068(4) 0.129(6) -0.006(4) 0.103(6) -0.011(5)
C19 0.170(7) 0.083(4) 0.104(5) -0.011(4) 0.054(5) -0.031(4)
C20 0.101(4) 0.064(3) 0.082(4) -0.007(3) 0.027(3) -0.013(3)
C21 0.0621(18) 0.108(3) 0.060(3) -0.012(2) 0.0085(18) -0.001(2)
C22 0.0548(16) 0.085(3) 0.065(3) 0.020(2) 0.0176(18) -0.003(2)
C23 0.089(4) 0.082(3) 0.106(4) -0.012(3) 0.027(3) -0.001(3)
C24 0.101(5) 0.107(4) 0.098(4) -0.009(3) 0.012(3) -0.027(4)
C25 0.056(3) 0.128(4) 0.074(3) 0.008(3) 0.007(3) 0.003(3)
C26 0.069(3) 0.100(4) 0.081(3) -0.012(3) 0.007(3) 0.025(3)
C27 0.071(3) 0.089(3) 0.084(3) -0.007(2) -0.008(2) 0.003(2)
C28 0.060(3) 0.079(3) 0.063(3) 0.008(2) 0.020(2) 0.018(2)
C29 0.062(3) 0.101(4) 0.070(3) 0.014(3) 0.011(2) 0.029(3)
C30 0.093(4) 0.075(3) 0.077(4) 0.007(3) 0.027(3) 0.027(3)
C31 0.087(4) 0.088(4) 0.070(3) -0.003(3) 0.018(3) 0.007(3)
C32 0.101(4) 0.101(4) 0.067(3) 0.009(3) -0.005(3) 0.021(3)
C33 0.098(4) 0.076(3) 0.075(4) 0.013(3) 0.018(3) 0.017(3)
C34 0.140(5) 0.106(4) 0.132(5) -0.026(4) 0.007(4) -0.012(4)

loop_
_atom_type_symbol
_atom_type_description
_atom_type_scat_dispersion_real
_atom_type_scat_dispersion_imag
_atom_type_scat_source
C C 0.0033 0.0016 'International Tables Vol C Tables 4.2.6.8 and 6.1.1.4'
H H 0.0000 0.0000 'International Tables Vol C Tables 4.2.6.8 and 6.1.1.4'
N N 0.0061 0.0033 'International Tables Vol C Tables 4.2.6.8 and 6.1.1.4'
O O 0.0106 0.0060 'International Tables Vol C Tables 4.2.6.8 and 6.1.1.4'
S S 0.1246 0.1234 'International Tables Vol C Tables 4.2.6.8 and 6.1.1.4'

loop_
_geom_angle_atom_site_label_1
_geom_angle_atom_site_label_2
_geom_angle_atom_site_label_3
_geom_angle
O2 S1 O1 120.5(2)
O2 S1 N1 105.97(18)
O1 S1 N1 107.2(2)
O2 S1 C28 107.8(2)
O1 S1 C28 107.9(2)
N1 S1 C28 106.75(18)
C8 N1 C1 113.7(3)
C8 N1 S1 117.2(3)
C1 N1 S1 118.3(3)
C4 N2 C21 113.7(3)
C4 N2 C5 112.6(3)
C21 N2 C5 117.0(3)
C2 C1 N1 113.0(3)
C2 C1 H1A 109.0
N1 C1 H1A 109.0
C2 C1 H1B 109.0
N1 C1 H1B 109.0
H1A C1 H1B 107.8
C3 C2 C1 128.9(4)
C3 C2 H2 115.6
C1 C2 H2 115.6
C2 C3 C9 118.9(4)
C2 C3 C4 124.1(4)
C9 C3 C4 116.9(3)
N2 C4 C3 112.1(3)
N2 C4 H4A 109.2
C3 C4 H4A 109.2
N2 C4 H4B 109.2
C3 C4 H4B 109.2
H4A C4 H4B 107.9
N2 C5 C6 115.9(3)
N2 C5 H5A 108.3
C6 C5 H5A 108.3
N2 C5 H5B 108.3
C6 C5 H5B 108.3
H5A C5 H5B 107.4
C7 C6 C15 117.9(4)
C7 C6 C5 124.5(4)
C15 C6 C5 117.5(3)
C6 C7 C8 128.2(4)
C6 C7 H7 115.9
C8 C7 H7 115.9
N1 C8 C7 111.2(4)
N1 C8 H8A 109.4
C7 C8 H8A 109.4
N1 C8 H8B 109.4
C7 C8 H8B 109.4
H8A C8 H8B 108.0
C14 C9 C10 117.0(4)
C14 C9 C3 121.7(4)
C10 C9 C3 121.2(4)
C11 C10 C9 121.9(4)
C11 C10 H10 119.1
C9 C10 H10 119.1
C12 C11 C10 119.3(5)
C12 C11 H11 120.3
C10 C11 H11 120.3
C11 C12 C13 120.0(5)
C11 C12 H12 120.0
C13 C12 H12 120.0
C14 C13 C12 120.3(5)
C14 C13 H13 119.9
C12 C13 H13 119.9
C13 C14 C9 121.6(5)
C13 C14 H14 119.2
C9 C14 H14 119.2
C20 C15 C16 117.6(4)
C20 C15 C6 121.1(4)
C16 C15 C6 121.3(4)
C15 C16 C17 121.1(6)
C15 C16 H16 119.5
C17 C16 H16 119.5
C18 C17 C16 120.7(7)
C18 C17 H17 119.7
C16 C17 H17 119.7
C17 C18 C19 119.0(7)
C17 C18 H18 120.5
C19 C18 H18 120.5
C20 C19 C18 119.6(7)
C20 C19 H19 120.2
C18 C19 H19 120.2
C19 C20 C15 122.1(5)
C19 C20 H20 118.9
C15 C20 H20 118.9
N2 C21 C22 112.2(3)
N2 C21 H21A 109.2
C22 C21 H21A 109.2
N2 C21 H21B 109.2
C22 C21 H21B 109.2
H21A C21 H21B 107.9
C23 C22 C27 118.1(4)
C23 C22 C21 121.6(4)
C27 C22 C21 120.3(4)
C24 C23 C22 121.4(5)
C24 C23 H23 119.3
C22 C23 H23 119.3
C23 C24 C25 119.8(5)
C23 C24 H24 120.1
C25 C24 H24 120.1
C26 C25 C24 121.6(5)
C26 C25 H25 119.2
C24 C25 H25 119.2
C25 C26 C27 118.8(4)
C25 C26 H26 120.6
C27 C26 H26 120.6
C26 C27 C22 120.2(4)
C26 C27 H27 119.9
C22 C27 H27 119.9
C29 C28 C33 118.7(4)
C29 C28 S1 121.7(4)
C33 C28 S1 119.5(4)
C28 C29 C30 121.0(4)
C28 C29 H29 119.5
C30 C29 H29 119.5
C31 C30 C29 120.6(4)
C31 C30 H30 119.7
C29 C30 H30 119.7
C30 C31 C32 118.4(5)
C30 C31 C34 120.7(5)
C32 C31 C34 120.9(5)
C31 C32 C33 122.3(5)
C31 C32 H32 118.8
C33 C32 H32 118.8
C32 C33 C28 119.0(4)
C32 C33 H33 120.5
C28 C33 H33 120.5
C31 C34 H34A 109.5
C31 C34 H34B 109.5
H34A C34 H34B 109.5
C31 C34 H34C 109.5
H34A C34 H34C 109.5
H34B C34 H34C 109.5

loop_
_geom_bond_atom_site_label_1
_geom_bond_atom_site_label_2
_geom_bond_distance
S1 O2 1.429(3)
S1 O1 1.434(3)
S1 N1 1.644(3)
S1 C28 1.752(4)
N1 C8 1.474(5)
N1 C1 1.486(5)
N2 C4 1.451(4)
N2 C21 1.476(5)
N2 C5 1.477(4)
C1 C2 1.480(5)
C1 H1A 0.9700
C1 H1B 0.9700
C2 C3 1.332(5)
C2 H2 0.9300
C3 C9 1.490(5)
C3 C4 1.501(5)
C4 H4A 0.9700
C4 H4B 0.9700
C5 C6 1.511(5)
C5 H5A 0.9700
C5 H5B 0.9700
C6 C7 1.332(5)
C6 C15 1.487(5)
C7 C8 1.491(5)
C7 H7 0.9300
C8 H8A 0.9700
C8 H8B 0.9700
C9 C14 1.382(5)
C9 C10 1.385(5)
C10 C11 1.375(6)
C10 H10 0.9300
C11 C12 1.367(7)
C11 H11 0.9300
C12 C13 1.370(7)
C12 H12 0.9300
C13 C14 1.361(6)
C13 H13 0.9300
C14 H14 0.9300
C15 C20 1.371(6)
C15 C16 1.374(6)
C16 C17 1.381(7)
C16 H16 0.9300
C17 C18 1.347(9)
C17 H17 0.9300
C18 C19 1.399(9)
C18 H18 0.9300
C19 C20 1.358(6)
C19 H19 0.9300
C20 H20 0.9300
C21 C22 1.515(6)
C21 H21A 0.9700
C21 H21B 0.9700
C22 C23 1.350(6)
C22 C27 1.392(6)
C23 C24 1.349(7)
C23 H23 0.9300
C24 C25 1.350(6)
C24 H24 0.9300
C25 C26 1.338(6)
C25 H25 0.9300
C26 C27 1.380(5)
C26 H26 0.9300
C27 H27 0.9300
C28 C29 1.377(5)
C28 C33 1.391(6)
C29 C30 1.380(6)
C29 H29 0.9300
C30 C31 1.362(6)
C30 H30 0.9300
C31 C32 1.372(6)
C31 C34 1.529(6)
C32 C33 1.373(6)
C32 H32 0.9300
C33 H33 0.9300
C34 H34A 0.9600
C34 H34B 0.9600
C34 H34C 0.9600

loop_
_geom_torsion_atom_site_label_1
_geom_torsion_atom_site_label_2
_geom_torsion_atom_site_label_3
_geom_torsion_atom_site_label_4
_geom_torsion
O2 S1 N1 C8 -50.2(3)
O1 S1 N1 C8 179.8(3)
C28 S1 N1 C8 64.5(3)
O2 S1 N1 C1 167.6(3)
O1 S1 N1 C1 37.7(3)
C28 S1 N1 C1 -77.7(3)
C8 N1 C1 C2 -54.9(4)
S1 N1 C1 C2 88.6(4)
N1 C1 C2 C3 108.6(5)
C1 C2 C3 C9 -175.8(4)
C1 C2 C3 C4 5.7(6)
C21 N2 C4 C3 -159.6(3)
C5 N2 C4 C3 64.3(4)
C2 C3 C4 N2 -122.7(4)
C9 C3 C4 N2 58.7(4)
C4 N2 C5 C6 57.2(4)
C21 N2 C5 C6 -77.3(4)
N2 C5 C6 C7 -109.5(4)
N2 C5 C6 C15 71.3(4)
C15 C6 C7 C8 175.6(4)
C5 C6 C7 C8 -3.7(7)
C1 N1 C8 C7 -65.2(4)
S1 N1 C8 C7 150.9(3)
C6 C7 C8 N1 120.3(5)
C2 C3 C9 C14 -129.4(4)
C4 C3 C9 C14 49.3(5)
C2 C3 C9 C10 47.1(5)
C4 C3 C9 C10 -134.2(4)
C14 C9 C10 C11 0.4(6)
C3 C9 C10 C11 -176.3(4)
C9 C10 C11 C12 0.0(7)
C10 C11 C12 C13 0.1(8)
C11 C12 C13 C14 -0.5(8)
C12 C13 C14 C9 1.0(7)
C10 C9 C14 C13 -0.9(6)
C3 C9 C14 C13 175.8(4)
C7 C6 C15 C20 50.8(5)
C5 C6 C15 C20 -129.9(4)
C7 C6 C15 C16 -127.4(4)
C5 C6 C15 C16 51.8(5)
C20 C15 C16 C17 -0.7(6)
C6 C15 C16 C17 177.6(4)
C15 C16 C17 C18 -1.0(9)
C16 C17 C18 C19 2.8(10)
C17 C18 C19 C20 -2.9(9)
C18 C19 C20 C15 1.2(7)
C16 C15 C20 C19 0.6(6)
C6 C15 C20 C19 -177.7(4)
C4 N2 C21 C22 158.7(3)
C5 N2 C21 C22 -67.2(5)
N2 C21 C22 C23 -37.5(6)
N2 C21 C22 C27 143.9(4)
C27 C22 C23 C24 0.3(7)
C21 C22 C23 C24 -178.3(4)
C22 C23 C24 C25 1.2(8)
C23 C24 C25 C26 -1.0(8)
C24 C25 C26 C27 -0.7(7)
C25 C26 C27 C22 2.2(7)
C23 C22 C27 C26 -2.0(6)
C21 C22 C27 C26 176.7(4)
O2 S1 C28 C29 -150.6(3)
O1 S1 C28 C29 -19.0(4)
N1 S1 C28 C29 95.9(4)
O2 S1 C28 C33 33.1(4)
O1 S1 C28 C33 164.7(3)
N1 S1 C28 C33 -80.3(4)
C33 C28 C29 C30 0.6(6)
S1 C28 C29 C30 -175.7(3)
C28 C29 C30 C31 0.0(7)
C29 C30 C31 C32 -0.8(7)
C29 C30 C31 C34 179.8(4)
C30 C31 C32 C33 1.0(7)
C34 C31 C32 C33 -179.6(5)
C31 C32 C33 C28 -0.4(7)
C29 C28 C33 C32 -0.4(6)
S1 C28 C33 C32 176.0(3)
